data_1503447
loop_
_publ_author_name
'Daoust, Julie'
'Fontana, Angelo'
'Merchant, Catherine E.'
'de Voogd, Nicole J.'
'Patrick, Brian O.'
'Kieffer, Timothy J.'
'Andersen, Raymond J.'

_publ_section_title
;
 Ansellone A, a sesterterpenoid isolated from the nudibranch Cadlina
 luteromarginata and the sponge Phorbas sp., activates the cAMP signaling
 pathway.
;
_journal_issue 14
_journal_name_full 'Organic letters'
_journal_page_first 3208
_journal_page_last 3211
_journal_paper_doi 10.1021/ol101151f
_journal_volume 12
_journal_year 2010
_chemical_absolute_configuration ad
_chemical_formula_sum 'C25 H36 O4'
_chemical_formula_weight 400.54
_chemical_name_systematic
;
 ?
;
_space_group_IT_number 4
_symmetry_cell_setting monoclinic
_symmetry_space_group_name_Hall 'P 2yb'
_symmetry_space_group_name_H-M 'P 1 21 1'
_atom_sites_solution_hydrogens geom
_atom_sites_solution_primary direct
_atom_sites_solution_secondary difmap
_audit_creation_method SHELXL-97
_cell_angle_alpha 90.00
_cell_angle_beta 105.0440(10)
_cell_angle_gamma 90.00
_cell_formula_units_Z 2
_cell_length_a 7.4731(2)
_cell_length_b 11.0807(3)
_cell_length_c 13.9955(4)
_cell_measurement_reflns_used 8950
_cell_measurement_temperature 90.0(1)
_cell_measurement_theta_max 65.03
_cell_measurement_theta_min 3.27
_cell_volume 1119.21(5)
_computing_structure_refinement 'SHELXL-97 (Sheldrick, 1997)'
_diffrn_ambient_temperature 90.0(1)
_diffrn_measured_fraction_theta_full 0.987
_diffrn_measured_fraction_theta_max 0.970
_diffrn_measurement_device_type 'Bruker APEX II DUO'
_diffrn_measurement_method 'area detector'
_diffrn_radiation_monochromator graphite
_diffrn_radiation_source 'fine-focus sealed tube'
_diffrn_radiation_type CuK\a
_diffrn_radiation_wavelength 1.54178
_diffrn_reflns_av_R_equivalents 0.0384
_diffrn_reflns_av_sigmaI/netI 0.0441
_diffrn_reflns_limit_h_max 8
_diffrn_reflns_limit_h_min -8
_diffrn_reflns_limit_k_max 13
_diffrn_reflns_limit_k_min -12
_diffrn_reflns_limit_l_max 16
_diffrn_reflns_limit_l_min -15
_diffrn_reflns_number 11309
_diffrn_reflns_theta_full 65.00
_diffrn_reflns_theta_max 65.98
_diffrn_reflns_theta_min 3.27
_exptl_absorpt_coefficient_mu 0.623
_exptl_absorpt_correction_T_max 0.976
_exptl_absorpt_correction_T_min 0.821
_exptl_absorpt_correction_type multi-scan
_exptl_crystal_colour colourless
_exptl_crystal_density_diffrn 1.189
_exptl_crystal_density_method 'not measured'
_exptl_crystal_description plate
_exptl_crystal_F_000 436
_exptl_crystal_size_max 0.33
_exptl_crystal_size_mid 0.10
_exptl_crystal_size_min 0.04
_refine_diff_density_max 0.181
_refine_diff_density_min -0.163
_refine_diff_density_rms 0.036
_refine_ls_abs_structure_details 'Flack H D (1983), Acta Cryst. A39, 876-881'
_refine_ls_abs_structure_Flack -0.01(16)
_refine_ls_extinction_method none
_refine_ls_goodness_of_fit_ref 1.054
_refine_ls_hydrogen_treatment mixed
_refine_ls_matrix_type full
_refine_ls_number_parameters 275
_refine_ls_number_reflns 3646
_refine_ls_number_restraints 1
_refine_ls_restrained_S_all 1.054
_refine_ls_R_factor_all 0.0340
_refine_ls_R_factor_gt 0.0326
_refine_ls_shift/su_max 0.012
_refine_ls_shift/su_mean 0.001
_refine_ls_structure_factor_coef Fsqd
_refine_ls_weighting_details 'calc w=1/[\s^2^(Fo^2^)+(0.0426P)^2^+0.1847P] where P=(Fo^2^+2Fc^2^)/3'
_refine_ls_weighting_scheme calc
_refine_ls_wR_factor_gt 0.0804
_refine_ls_wR_factor_ref 0.0815
_reflns_number_gt 3520
_reflns_number_total 3646
_reflns_threshold_expression >2sigma(I)
_cod_data_source_file ol101151f_si_001.cif
_cod_data_source_block ra040
_cod_original_sg_symbol_H-M 'P 21'
_cod_database_code 1503447

loop_
_symmetry_equiv_pos_as_xyz
'x, y, z'
'-x, y+1/2, -z'

loop_
_atom_site_label
_atom_site_type_symbol
_atom_site_fract_x
_atom_site_fract_y
_atom_site_fract_z
_atom_site_U_iso_or_equiv
_atom_site_adp_type
_atom_site_occupancy
_atom_site_symmetry_multiplicity
_atom_site_calc_flag
_atom_site_refinement_flags
C1 C 0.0173(2) 0.12839(16) 0.09878(12) 0.0186(3) Uani 1 1 d .
H1 H -0.0504 0.1810 0.0430 0.022 Uiso 1 1 calc R
C2 C -0.1214(2) 0.06454(17) 0.14050(12) 0.0209(4) Uani 1 1 d .
H2 H -0.2217 0.1109 0.1507 0.025 Uiso 1 1 calc R
C3 C -0.1164(2) -0.05285(16) 0.16478(12) 0.0209(4) Uani 1 1 d .
C4 C 0.0399(2) -0.12770(17) 0.15213(12) 0.0210(4) Uani 1 1 d .
C5 C 0.2039(2) -0.06405(16) 0.13061(12) 0.0210(4) Uani 1 1 d .
H5A H 0.2739 -0.1220 0.1004 0.025 Uiso 1 1 calc R
H5B H 0.2873 -0.0354 0.1935 0.025 Uiso 1 1 calc R
C6 C 0.1449(2) 0.04408(15) 0.06048(11) 0.0185(3) Uani 1 1 d .
H6 H 0.0722 0.0116 -0.0047 0.022 Uiso 1 1 calc R
C7 C 0.3054(2) 0.11526(15) 0.04214(11) 0.0181(3) Uani 1 1 d .
C8 C 0.3439(2) 0.22562(15) 0.07873(11) 0.0176(3) Uani 1 1 d .
H8 H 0.4472 0.2668 0.0663 0.021 Uiso 1 1 calc R
C9 C 0.2321(2) 0.28849(15) 0.13876(11) 0.0165(3) Uani 1 1 d .
H9 H 0.1425 0.3418 0.0918 0.020 Uiso 1 1 calc R
C10 C 0.3445(2) 0.37153(15) 0.22134(11) 0.0161(3) Uani 1 1 d .
H10 H 0.4457 0.4038 0.1938 0.019 Uiso 1 1 calc R
C11 C 0.2305(2) 0.48505(15) 0.23320(11) 0.0176(4) Uani 1 1 d .
C12 C 0.3351(2) 0.56060(15) 0.31896(12) 0.0201(3) Uani 1 1 d .
H12 H 0.2821 0.6355 0.3302 0.024 Uiso 1 1 calc R
C13 C 0.4952(2) 0.52996(15) 0.37959(12) 0.0200(4) Uani 1 1 d .
H13 H 0.5524 0.5852 0.4303 0.024 Uiso 1 1 calc R
C14 C 0.5923(2) 0.41255(15) 0.37304(11) 0.0171(3) Uani 1 1 d .
H14 H 0.6675 0.4284 0.3248 0.020 Uiso 1 1 calc R
C19 C 0.7365(2) 0.37583(16) 0.47025(12) 0.0201(4) Uani 1 1 d .
C18 C 0.8295(2) 0.25784(17) 0.44999(13) 0.0227(4) Uani 1 1 d .
H18A H 0.9129 0.2765 0.4074 0.027 Uiso 1 1 calc R
H18B H 0.9070 0.2265 0.5136 0.027 Uiso 1 1 calc R
C17 C 0.6956(2) 0.15900(15) 0.40056(13) 0.0219(4) Uani 1 1 d .
H17A H 0.6255 0.1303 0.4472 0.026 Uiso 1 1 calc R
H17B H 0.7670 0.0899 0.3847 0.026 Uiso 1 1 calc R
C16 C 0.5591(2) 0.20328(15) 0.30547(12) 0.0189(3) Uani 1 1 d .
H16A H 0.6285 0.2233 0.2562 0.023 Uiso 1 1 calc R
H16B H 0.4716 0.1373 0.2779 0.023 Uiso 1 1 calc R
C15 C 0.4491(2) 0.31430(15) 0.32221(11) 0.0162(3) Uani 1 1 d .
C24 C 0.3147(2) 0.27850(16) 0.38457(11) 0.0181(3) Uani 1 1 d .
H24A H 0.2053 0.2392 0.3420 0.027 Uiso 1 1 calc R
H24B H 0.2766 0.3509 0.4143 0.027 Uiso 1 1 calc R
H24C H 0.3770 0.2226 0.4370 0.027 Uiso 1 1 calc R
C21 C -0.2614(3) -0.11487(18) 0.20346(14) 0.0270(4) Uani 1 1 d .
H21A H -0.3544 -0.0559 0.2111 0.040 Uiso 1 1 calc R
H21B H -0.2035 -0.1515 0.2678 0.040 Uiso 1 1 calc R
H21C H -0.3213 -0.1778 0.1568 0.040 Uiso 1 1 calc R
C22 C 0.4118(2) 0.05891(17) -0.02419(13) 0.0220(4) Uani 1 1 d .
H22A H 0.4786 -0.0133 0.0084 0.026 Uiso 1 1 calc R
H22B H 0.3245 0.0330 -0.0869 0.026 Uiso 1 1 calc R
C23 C 0.0319(2) 0.46201(15) 0.23948(12) 0.0201(4) Uani 1 1 d .
H23A H -0.0299 0.5393 0.2428 0.030 Uiso 1 1 calc R
H23B H 0.0344 0.4146 0.2989 0.030 Uiso 1 1 calc R
H23C H -0.0358 0.4174 0.1808 0.030 Uiso 1 1 calc R
C20 C 0.8877(3) 0.47301(18) 0.49648(13) 0.0257(4) Uani 1 1 d .
H20A H 0.8367 0.5462 0.5186 0.039 Uiso 1 1 calc R
H20B H 0.9318 0.4915 0.4380 0.039 Uiso 1 1 calc R
H20C H 0.9912 0.4434 0.5496 0.039 Uiso 1 1 calc R
C25 C 0.6566(2) 0.36356(17) 0.56024(12) 0.0228(4) Uani 1 1 d .
H25A H 0.7581 0.3596 0.6207 0.034 Uiso 1 1 calc R
H25B H 0.5822 0.2897 0.5540 0.034 Uiso 1 1 calc R
H25C H 0.5782 0.4336 0.5636 0.034 Uiso 1 1 calc R
O1 O 0.12301(15) 0.20401(10) 0.17662(8) 0.0173(3) Uani 1 1 d .
O2 O 0.03637(18) -0.23702(11) 0.16327(10) 0.0291(3) Uani 1 1 d .
O3 O 0.21832(16) 0.55329(11) 0.14335(8) 0.0191(3) Uani 1 1 d .
O4 O 0.53967(18) 0.14232(12) -0.04458(10) 0.0277(3) Uani 1 1 d .
H3O H 0.166(3) 0.622(3) 0.1484(18) 0.041(7) Uiso 1 1 d .
H4O H 0.615(4) 0.107(3) -0.074(2) 0.049(7) Uiso 1 1 d .

loop_
_atom_site_aniso_label
_atom_site_aniso_U_11
_atom_site_aniso_U_22
_atom_site_aniso_U_33
_atom_site_aniso_U_23
_atom_site_aniso_U_13
_atom_site_aniso_U_12
C1 0.0184(8) 0.0163(9) 0.0185(8) -0.0017(6) 0.0001(6) 0.0014(7)
C2 0.0170(8) 0.0209(9) 0.0235(9) -0.0056(7) 0.0028(6) 0.0017(7)
C3 0.0195(8) 0.0209(10) 0.0206(8) -0.0036(7) 0.0021(7) -0.0013(7)
C4 0.0231(9) 0.0206(10) 0.0170(8) -0.0008(7) 0.0012(7) 0.0029(7)
C5 0.0205(8) 0.0171(9) 0.0246(8) -0.0022(7) 0.0045(7) 0.0027(7)
C6 0.0198(8) 0.0174(9) 0.0171(7) -0.0036(6) 0.0025(6) 0.0004(7)
C7 0.0197(8) 0.0184(9) 0.0146(7) -0.0003(7) 0.0017(6) 0.0017(7)
C8 0.0192(8) 0.0198(9) 0.0130(7) 0.0006(6) 0.0028(6) 0.0001(7)
C9 0.0182(8) 0.0140(8) 0.0168(7) 0.0013(6) 0.0037(6) 0.0015(6)
C10 0.0176(8) 0.0144(8) 0.0163(8) 0.0000(6) 0.0046(6) 0.0003(7)
C11 0.0223(9) 0.0150(8) 0.0144(8) 0.0026(6) 0.0030(7) 0.0042(6)
C12 0.0275(8) 0.0138(8) 0.0198(8) -0.0007(7) 0.0079(7) 0.0033(7)
C13 0.0261(9) 0.0162(9) 0.0173(8) -0.0016(6) 0.0047(7) -0.0014(7)
C14 0.0189(8) 0.0156(8) 0.0178(8) -0.0009(6) 0.0069(6) -0.0010(7)
C19 0.0204(8) 0.0188(9) 0.0192(8) -0.0009(7) 0.0018(6) 0.0001(7)
C18 0.0195(8) 0.0236(10) 0.0232(8) 0.0007(7) 0.0020(7) 0.0034(7)
C17 0.0206(8) 0.0184(9) 0.0249(9) 0.0014(7) 0.0028(7) 0.0050(7)
C16 0.0204(8) 0.0173(9) 0.0182(8) -0.0012(6) 0.0033(6) 0.0010(7)
C15 0.0171(8) 0.0159(8) 0.0145(7) -0.0005(6) 0.0023(6) 0.0003(6)
C24 0.0190(8) 0.0191(8) 0.0154(7) 0.0016(6) 0.0030(6) 0.0001(7)
C21 0.0261(9) 0.0231(10) 0.0333(10) -0.0015(8) 0.0106(8) -0.0010(7)
C22 0.0232(8) 0.0225(9) 0.0211(8) -0.0045(7) 0.0070(6) -0.0015(7)
C23 0.0218(8) 0.0188(9) 0.0205(8) 0.0031(6) 0.0069(7) 0.0047(7)
C20 0.0235(9) 0.0261(10) 0.0255(9) -0.0029(7) 0.0029(7) -0.0031(7)
C25 0.0247(8) 0.0233(9) 0.0178(8) 0.0016(7) 0.0008(7) -0.0005(7)
O1 0.0189(5) 0.0158(6) 0.0169(5) -0.0027(4) 0.0041(4) -0.0020(4)
O2 0.0338(7) 0.0156(7) 0.0391(7) 0.0038(5) 0.0118(6) 0.0033(5)
O3 0.0244(6) 0.0159(6) 0.0176(6) 0.0032(5) 0.0061(4) 0.0025(5)
O4 0.0309(7) 0.0251(7) 0.0325(7) -0.0073(5) 0.0181(6) -0.0027(5)

loop_
_atom_type_symbol
_atom_type_description
_atom_type_scat_dispersion_real
_atom_type_scat_dispersion_imag
_atom_type_scat_source
C C 0.0181 0.0091 'International Tables Vol C Tables 4.2.6.8 and 6.1.1.4'
H H 0.0000 0.0000 'International Tables Vol C Tables 4.2.6.8 and 6.1.1.4'
O O 0.0492 0.0322 'International Tables Vol C Tables 4.2.6.8 and 6.1.1.4'

loop_
_geom_angle_atom_site_label_1
_geom_angle_atom_site_label_2
_geom_angle_atom_site_label_3
_geom_angle
O1 C1 C2 106.28(12)
O1 C1 C6 110.64(12)
C2 C1 C6 114.02(14)
O1 C1 H1 108.6
C2 C1 H1 108.6
C6 C1 H1 108.6
C3 C2 C1 125.55(15)
C3 C2 H2 117.2
C1 C2 H2 117.2
C2 C3 C4 118.92(16)
C2 C3 C21 124.11(16)
C4 C3 C21 116.97(15)
O2 C4 C3 119.75(16)
O2 C4 C5 122.24(16)
C3 C4 C5 117.94(15)
C4 C5 C6 112.18(13)
C4 C5 H5A 109.2
C6 C5 H5A 109.2
C4 C5 H5B 109.2
C6 C5 H5B 109.2
H5A C5 H5B 107.9
C7 C6 C1 109.59(14)
C7 C6 C5 113.92(13)
C1 C6 C5 110.73(13)
C7 C6 H6 107.4
C1 C6 H6 107.4
C5 C6 H6 107.4
C8 C7 C22 121.57(15)
C8 C7 C6 121.10(14)
C22 C7 C6 117.22(14)
C7 C8 C9 123.14(15)
C7 C8 H8 118.4
C9 C8 H8 118.4
O1 C9 C8 110.92(13)
O1 C9 C10 111.38(12)
C8 C9 C10 114.92(13)
O1 C9 H9 106.3
C8 C9 H9 106.3
C10 C9 H9 106.3
C9 C10 C11 110.84(12)
C9 C10 C15 118.86(13)
C11 C10 C15 113.12(12)
C9 C10 H10 104.1
C11 C10 H10 104.1
C15 C10 H10 104.1
O3 C11 C12 107.71(13)
O3 C11 C23 107.06(13)
C12 C11 C23 110.95(13)
O3 C11 C10 104.03(12)
C12 C11 C10 110.50(13)
C23 C11 C10 115.99(13)
C13 C12 C11 124.50(15)
C13 C12 H12 117.7
C11 C12 H12 117.7
C12 C13 C14 123.70(15)
C12 C13 H13 118.2
C14 C13 H13 118.2
C13 C14 C19 114.13(13)
C13 C14 C15 110.26(13)
C19 C14 C15 116.95(13)
C13 C14 H14 104.7
C19 C14 H14 104.7
C15 C14 H14 104.7
C25 C19 C20 106.57(14)
C25 C19 C18 111.48(15)
C20 C19 C18 107.44(14)
C25 C19 C14 114.39(13)
C20 C19 C14 109.01(14)
C18 C19 C14 107.72(13)
C17 C18 C19 114.77(13)
C17 C18 H18A 108.6
C19 C18 H18A 108.6
C17 C18 H18B 108.6
C19 C18 H18B 108.6
H18A C18 H18B 107.6
C18 C17 C16 112.03(14)
C18 C17 H17A 109.2
C16 C17 H17A 109.2
C18 C17 H17B 109.2
C16 C17 H17B 109.2
H17A C17 H17B 107.9
C15 C16 C17 112.78(13)
C15 C16 H16A 109.0
C17 C16 H16A 109.0
C15 C16 H16B 109.0
C17 C16 H16B 109.0
H16A C16 H16B 107.8
C16 C15 C24 109.52(14)
C16 C15 C10 110.54(12)
C24 C15 C10 111.69(13)
C16 C15 C14 107.33(12)
C24 C15 C14 113.01(13)
C10 C15 C14 104.59(13)
C15 C24 H24A 109.5
C15 C24 H24B 109.5
H24A C24 H24B 109.5
C15 C24 H24C 109.5
H24A C24 H24C 109.5
H24B C24 H24C 109.5
C3 C21 H21A 109.5
C3 C21 H21B 109.5
H21A C21 H21B 109.5
C3 C21 H21C 109.5
H21A C21 H21C 109.5
H21B C21 H21C 109.5
O4 C22 C7 110.29(14)
O4 C22 H22A 109.6
C7 C22 H22A 109.6
O4 C22 H22B 109.6
C7 C22 H22B 109.6
H22A C22 H22B 108.1
C11 C23 H23A 109.5
C11 C23 H23B 109.5
H23A C23 H23B 109.5
C11 C23 H23C 109.5
H23A C23 H23C 109.5
H23B C23 H23C 109.5
C19 C20 H20A 109.5
C19 C20 H20B 109.5
H20A C20 H20B 109.5
C19 C20 H20C 109.5
H20A C20 H20C 109.5
H20B C20 H20C 109.5
C19 C25 H25A 109.5
C19 C25 H25B 109.5
H25A C25 H25B 109.5
C19 C25 H25C 109.5
H25A C25 H25C 109.5
H25B C25 H25C 109.5
C9 O1 C1 110.77(11)
C11 O3 H3O 108.3(16)
C22 O4 H4O 111.0(19)

loop_
_geom_bond_atom_site_label_1
_geom_bond_atom_site_label_2
_geom_bond_distance
C1 O1 1.4373(19)
C1 C2 1.494(2)
C1 C6 1.528(2)
C1 H1 1.0000
C2 C3 1.343(3)
C2 H2 0.9500
C3 C4 1.480(2)
C3 C21 1.498(3)
C4 O2 1.223(2)
C4 C5 1.511(2)
C5 C6 1.539(2)
C5 H5A 0.9900
C5 H5B 0.9900
C6 C7 1.513(2)
C6 H6 1.0000
C7 C8 1.328(2)
C7 C22 1.505(2)
C8 C9 1.501(2)
C8 H8 0.9500
C9 O1 1.430(2)
C9 C10 1.544(2)
C9 H9 1.0000
C10 C11 1.552(2)
C10 C15 1.560(2)
C10 H10 1.0000
C11 O3 1.4497(19)
C11 C12 1.505(2)
C11 C23 1.530(2)
C12 C13 1.319(2)
C12 H12 0.9500
C13 C14 1.504(2)
C13 H13 0.9500
C14 C19 1.554(2)
C14 C15 1.563(2)
C14 H14 1.0000
C19 C25 1.534(2)
C19 C20 1.535(3)
C19 C18 1.541(2)
C18 C17 1.523(3)
C18 H18A 0.9900
C18 H18B 0.9900
C17 C16 1.532(2)
C17 H17A 0.9900
C17 H17B 0.9900
C16 C15 1.531(2)
C16 H16A 0.9900
C16 H16B 0.9900
C15 C24 1.544(2)
C24 H24A 0.9800
C24 H24B 0.9800
C24 H24C 0.9800
C21 H21A 0.9800
C21 H21B 0.9800
C21 H21C 0.9800
C22 O4 1.411(2)
C22 H22A 0.9900
C22 H22B 0.9900
C23 H23A 0.9800
C23 H23B 0.9800
C23 H23C 0.9800
C20 H20A 0.9800
C20 H20B 0.9800
C20 H20C 0.9800
C25 H25A 0.9800
C25 H25B 0.9800
C25 H25C 0.9800
O3 H3O 0.87(3)
O4 H4O 0.87(3)

loop_
_geom_torsion_atom_site_label_1
_geom_torsion_atom_site_label_2
_geom_torsion_atom_site_label_3
_geom_torsion_atom_site_label_4
_geom_torsion
O1 C1 C2 C3 -107.61(18)
C6 C1 C2 C3 14.5(2)
C1 C2 C3 C4 1.4(2)
C1 C2 C3 C21 -177.94(15)
C2 C3 C4 O2 -171.87(16)
C21 C3 C4 O2 7.5(2)
C2 C3 C4 C5 11.1(2)
C21 C3 C4 C5 -169.51(15)
O2 C4 C5 C6 144.70(16)
C3 C4 C5 C6 -38.4(2)
O1 C1 C6 C7 -47.33(17)
C2 C1 C6 C7 -167.06(13)
O1 C1 C6 C5 79.17(16)
C2 C1 C6 C5 -40.56(18)
C4 C5 C6 C7 176.29(14)
C4 C5 C6 C1 52.24(18)
C1 C6 C7 C8 15.0(2)
C5 C6 C7 C8 -109.71(17)
C1 C6 C7 C22 -161.38(14)
C5 C6 C7 C22 73.95(18)
C22 C7 C8 C9 175.24(15)
C6 C7 C8 C9 -0.9(2)
C7 C8 C9 O1 18.4(2)
C7 C8 C9 C10 145.82(15)
O1 C9 C10 C11 -88.66(15)
C8 C9 C10 C11 144.12(14)
O1 C9 C10 C15 44.92(18)
C8 C9 C10 C15 -82.30(17)
C9 C10 C11 O3 -69.06(15)
C15 C10 C11 O3 154.56(12)
C9 C10 C11 C12 175.59(13)
C15 C10 C11 C12 39.20(18)
C9 C10 C11 C23 48.22(17)
C15 C10 C11 C23 -88.16(16)
O3 C11 C12 C13 -117.46(18)
C23 C11 C12 C13 125.66(18)
C10 C11 C12 C13 -4.4(2)
C11 C12 C13 C14 -2.1(3)
C12 C13 C14 C19 -159.34(16)
C12 C13 C14 C15 -25.3(2)
C13 C14 C19 C25 58.12(19)
C15 C14 C19 C25 -72.68(19)
C13 C14 C19 C20 -61.05(18)
C15 C14 C19 C20 168.15(13)
C13 C14 C19 C18 -177.34(13)
C15 C14 C19 C18 51.86(17)
C25 C19 C18 C17 76.72(18)
C20 C19 C18 C17 -166.86(15)
C14 C19 C18 C17 -49.55(18)
C19 C18 C17 C16 53.6(2)
C18 C17 C16 C15 -56.08(19)
C17 C16 C15 C24 -68.49(17)
C17 C16 C15 C10 168.03(13)
C17 C16 C15 C14 54.54(17)
C9 C10 C15 C16 47.59(18)
C11 C10 C15 C16 -179.81(13)
C9 C10 C15 C24 -74.62(18)
C11 C10 C15 C24 57.98(18)
C9 C10 C15 C14 162.82(13)
C11 C10 C15 C14 -64.58(16)
C13 C14 C15 C16 172.51(13)
C19 C14 C15 C16 -54.91(17)
C13 C14 C15 C24 -66.64(17)
C19 C14 C15 C24 65.94(18)
C13 C14 C15 C10 55.06(15)
C19 C14 C15 C10 -172.37(13)
C8 C7 C22 O4 -4.2(2)
C6 C7 C22 O4 172.11(13)
C8 C9 O1 C1 -51.38(16)
C10 C9 O1 C1 179.26(12)
C2 C1 O1 C9 -167.32(13)
C6 C1 O1 C9 68.41(16)
